data_2235013
loop_
_publ_author_name
'Wang, Cui-Ping'
'Ma, Saiyong'
'Yu, Jiang-Long'
'Yan, Jing-Bo'
'Zhang, Zhi-Qiang'

_publ_section_title
;
 2-(4-Fluorophenyl)quinoxaline
;
_journal_coeditor_code HB6725
_journal_issue 6
_journal_name_full 'Acta Crystallographica Section E'
_journal_page_first o1779
_journal_paper_doi 10.1107/S1600536812017771
_journal_volume 68
_journal_year 2012
_chemical_formula_iupac 'C14 H9 F N2'
_chemical_formula_moiety 'C14 H9 F N2'
_chemical_formula_sum 'C14 H9 F N2'
_chemical_formula_weight 224.23
_chemical_name_systematic
;
2-(4-Fluorophenyl)quinoxaline
;
_space_group_IT_number 15
_symmetry_cell_setting monoclinic
_symmetry_space_group_name_Hall '-C 2yc'
_symmetry_space_group_name_H-M 'C 1 2/c 1'
_atom_sites_solution_hydrogens geom
_atom_sites_solution_primary direct
_atom_sites_solution_secondary difmap
_audit_creation_method SHELXL-97
_cell_angle_alpha 90.00
_cell_angle_beta 91.866(9)
_cell_angle_gamma 90.00
_cell_formula_units_Z 8
_cell_length_a 24.249(13)
_cell_length_b 3.7925(19)
_cell_length_c 22.609(13)
_cell_measurement_reflns_used 3509
_cell_measurement_temperature 113(2)
_cell_measurement_theta_max 27.9
_cell_measurement_theta_min 1.7
_cell_volume 2078.1(19)
_computing_cell_refinement 'CrystalClear (Rigaku, 2008)'
_computing_data_collection 'CrystalClear (Rigaku, 2008)'
_computing_data_reduction 'CrystalClear (Rigaku, 2008)'
_computing_molecular_graphics 'SHELXTL (Sheldrick, 2008)'
_computing_publication_material 'SHELXTL (Sheldrick, 2008)'
_computing_structure_refinement 'SHELXL97 (Sheldrick, 2008)'
_computing_structure_solution 'SHELXS97 (Sheldrick, 2008)'
_diffrn_ambient_temperature 113(2)
_diffrn_detector_area_resol_mean 14.22
_diffrn_measured_fraction_theta_full 0.998
_diffrn_measured_fraction_theta_max 0.998
_diffrn_measurement_device_type 'Rigaku Saturn724 CCD'
_diffrn_measurement_method '\w and \f scans'
_diffrn_radiation_monochromator multilayer
_diffrn_radiation_source 'rotating anode'
_diffrn_radiation_type MoK\a
_diffrn_radiation_wavelength 0.71073
_diffrn_reflns_av_R_equivalents 0.0324
_diffrn_reflns_av_sigmaI/netI 0.0317
_diffrn_reflns_limit_h_max 31
_diffrn_reflns_limit_h_min -31
_diffrn_reflns_limit_k_max 4
_diffrn_reflns_limit_k_min -4
_diffrn_reflns_limit_l_max 29
_diffrn_reflns_limit_l_min -29
_diffrn_reflns_number 9711
_diffrn_reflns_theta_full 27.88
_diffrn_reflns_theta_max 27.88
_diffrn_reflns_theta_min 1.68
_diffrn_standards_decay_% 0
_diffrn_standards_interval_count 0
_diffrn_standards_interval_time 0
_diffrn_standards_number 0
_exptl_absorpt_coefficient_mu 0.099
_exptl_absorpt_correction_T_max 0.9902
_exptl_absorpt_correction_T_min 0.9805
_exptl_absorpt_correction_type multi-scan
_exptl_absorpt_process_details '(CrystalClear; Rigaku, 2008)'
_exptl_crystal_colour Colorless
_exptl_crystal_density_diffrn 1.433
_exptl_crystal_density_method 'not measured'
_exptl_crystal_description Prism
_exptl_crystal_F_000 928
_exptl_crystal_size_max 0.20
_exptl_crystal_size_mid 0.18
_exptl_crystal_size_min 0.10
_refine_diff_density_max 0.248
_refine_diff_density_min -0.217
_refine_ls_extinction_method none
_refine_ls_goodness_of_fit_ref 1.006
_refine_ls_hydrogen_treatment constr
_refine_ls_matrix_type full
_refine_ls_number_parameters 154
_refine_ls_number_reflns 2454
_refine_ls_number_restraints 0
_refine_ls_restrained_S_all 1.006
_refine_ls_R_factor_all 0.0465
_refine_ls_R_factor_gt 0.0364
_refine_ls_shift/su_max 0.001
_refine_ls_shift/su_mean 0.000
_refine_ls_structure_factor_coef Fsqd
_refine_ls_weighting_details 'calc w=1/[\s^2^(Fo^2^)+(0.0692P)^2^] where P=(Fo^2^+2Fc^2^)/3'
_refine_ls_weighting_scheme calc
_refine_ls_wR_factor_gt 0.1038
_refine_ls_wR_factor_ref 0.1087
_reflns_number_gt 1797
_reflns_number_total 2454
_reflns_threshold_expression I>2\s(I)
_cod_data_source_file hb6725.cif
_cod_data_source_block I
_cod_original_cell_volume 2078.2(19)
_cod_original_sg_symbol_H-M 'C 2/c'
_cod_database_code 2235013
_cod_database_fobs_code 2235013

loop_
_symmetry_equiv_pos_as_xyz
'x, y, z'
'-x, y, -z+1/2'
'x+1/2, y+1/2, z'
'-x+1/2, y+1/2, -z+1/2'
'-x, -y, -z'
'x, -y, z-1/2'
'-x+1/2, -y+1/2, -z'
'x+1/2, -y+1/2, z-1/2'

loop_
_atom_site_type_symbol
_atom_site_label
_atom_site_fract_x
_atom_site_fract_y
_atom_site_fract_z
_atom_site_U_iso_or_equiv
_atom_site_adp_type
_atom_site_calc_flag
_atom_site_refinement_flags
_atom_site_occupancy
_atom_site_symmetry_multiplicity
F F1 0.46580(3) 0.67692(19) 1.18737(3) 0.0321(2) Uani d . 1 1
N N1 0.39311(3) 0.1470(2) 0.93164(4) 0.0184(2) Uani d . 1 1
N N2 0.28374(3) -0.1127(2) 0.93193(4) 0.0213(2) Uani d . 1 1
C C1 0.36818(4) 0.0119(3) 0.88147(4) 0.0182(2) Uani d . 1 1
C C2 0.39774(4) -0.0011(3) 0.82863(5) 0.0216(3) Uani d . 1 1
H H2 0.4347 0.0813 0.8283 0.026 Uiso calc R 1 1
C C3 0.37306(5) -0.1322(3) 0.77801(5) 0.0238(3) Uani d . 1 1
H H3 0.3931 -0.1408 0.7426 0.029 Uiso calc R 1 1
C C4 0.31805(5) -0.2552(3) 0.77785(5) 0.0246(3) Uani d . 1 1
H H4 0.3013 -0.3434 0.7423 0.030 Uiso calc R 1 1
C C5 0.28877(4) -0.2481(3) 0.82842(5) 0.0226(3) Uani d . 1 1
H H5 0.2519 -0.3332 0.8280 0.027 Uiso calc R 1 1
C C6 0.31319(4) -0.1147(3) 0.88123(5) 0.0189(2) Uani d . 1 1
C C7 0.30886(4) 0.0153(3) 0.97928(5) 0.0205(2) Uani d . 1 1
H H7 0.2895 0.0180 1.0152 0.025 Uiso calc R 1 1
C C8 0.36398(4) 0.1514(3) 0.97994(5) 0.0175(2) Uani d . 1 1
C C9 0.38994(4) 0.2927(3) 1.03511(4) 0.0173(2) Uani d . 1 1
C C10 0.35866(4) 0.4178(3) 1.08148(5) 0.0204(3) Uani d . 1 1
H H10 0.3195 0.4132 1.0779 0.025 Uiso calc R 1 1
C C11 0.38416(5) 0.5485(3) 1.13269(5) 0.0217(3) Uani d . 1 1
H H11 0.3630 0.6352 1.1642 0.026 Uiso calc R 1 1
C C12 0.44101(5) 0.5499(3) 1.13683(5) 0.0217(3) Uani d . 1 1
C C13 0.47352(4) 0.4309(3) 1.09221(5) 0.0220(3) Uani d . 1 1
H H13 0.5126 0.4356 1.0963 0.026 Uiso calc R 1 1
C C14 0.44741(4) 0.3042(3) 1.04120(5) 0.0193(2) Uani d . 1 1
H H14 0.4690 0.2235 1.0096 0.023 Uiso calc R 1 1

loop_
_atom_site_aniso_label
_atom_site_aniso_U_11
_atom_site_aniso_U_22
_atom_site_aniso_U_33
_atom_site_aniso_U_12
_atom_site_aniso_U_13
_atom_site_aniso_U_23
F1 0.0308(4) 0.0440(5) 0.0213(4) -0.0068(3) -0.0033(3) -0.0063(3)
N1 0.0176(4) 0.0186(5) 0.0190(4) -0.0001(4) 0.0009(3) 0.0012(4)
N2 0.0164(4) 0.0220(5) 0.0256(5) -0.0004(4) 0.0011(4) 0.0017(4)
C1 0.0184(5) 0.0157(5) 0.0204(5) 0.0005(4) -0.0014(4) 0.0015(4)
C2 0.0208(5) 0.0212(6) 0.0228(6) -0.0016(4) 0.0017(4) 0.0009(4)
C3 0.0282(6) 0.0227(6) 0.0206(5) 0.0005(5) 0.0023(4) 0.0004(5)
C4 0.0279(6) 0.0225(6) 0.0229(6) 0.0010(5) -0.0066(4) -0.0017(5)
C5 0.0183(5) 0.0208(6) 0.0284(6) 0.0000(4) -0.0045(5) -0.0002(5)
C6 0.0180(5) 0.0152(5) 0.0233(5) 0.0018(4) -0.0011(4) 0.0023(4)
C7 0.0164(5) 0.0225(6) 0.0226(5) -0.0002(4) 0.0021(4) 0.0026(4)
C8 0.0156(5) 0.0161(6) 0.0207(5) 0.0020(4) 0.0002(4) 0.0031(4)
C9 0.0177(5) 0.0159(5) 0.0182(5) -0.0010(4) 0.0007(4) 0.0034(4)
C10 0.0163(5) 0.0224(6) 0.0227(5) 0.0008(4) 0.0022(4) 0.0032(4)
C11 0.0245(5) 0.0228(6) 0.0183(5) 0.0011(5) 0.0050(4) 0.0013(4)
C12 0.0260(5) 0.0221(6) 0.0169(5) -0.0035(4) -0.0024(4) 0.0007(4)
C13 0.0176(5) 0.0247(6) 0.0235(5) -0.0008(4) -0.0010(4) 0.0018(5)
C14 0.0176(5) 0.0196(6) 0.0208(5) 0.0007(4) 0.0027(4) 0.0012(4)

loop_
_atom_type_symbol
_atom_type_description
_atom_type_scat_dispersion_real
_atom_type_scat_dispersion_imag
_atom_type_scat_source
C C 0.0033 0.0016 'International Tables Vol C Tables 4.2.6.8 and 6.1.1.4'
H H 0.0000 0.0000 'International Tables Vol C Tables 4.2.6.8 and 6.1.1.4'
N N 0.0061 0.0033 'International Tables Vol C Tables 4.2.6.8 and 6.1.1.4'
F F 0.0171 0.0103 'International Tables Vol C Tables 4.2.6.8 and 6.1.1.4'

loop_
_geom_angle_atom_site_label_1
_geom_angle_atom_site_label_2
_geom_angle_atom_site_label_3
_geom_angle
C8 N1 C1 117.21(9)
C7 N2 C6 116.44(10)
N1 C1 C2 119.44(10)
N1 C1 C6 121.36(10)
C2 C1 C6 119.20(10)
C3 C2 C1 119.98(11)
C3 C2 H2 120.0
C1 C2 H2 120.0
C2 C3 C4 120.63(10)
C2 C3 H3 119.7
C4 C3 H3 119.7
C5 C4 C3 120.52(10)
C5 C4 H4 119.7
C3 C4 H4 119.7
C4 C5 C6 120.05(10)
C4 C5 H5 120.0
C6 C5 H5 120.0
N2 C6 C5 119.65(10)
N2 C6 C1 120.73(10)
C5 C6 C1 119.61(10)
N2 C7 C8 123.50(10)
N2 C7 H7 118.3
C8 C7 H7 118.3
N1 C8 C7 120.74(10)
N1 C8 C9 118.54(10)
C7 C8 C9 120.71(9)
C14 C9 C10 118.67(10)
C14 C9 C8 119.37(9)
C10 C9 C8 121.96(10)
C11 C10 C9 120.66(10)
C11 C10 H10 119.7
C9 C10 H10 119.7
C12 C11 C10 118.41(10)
C12 C11 H11 120.8
C10 C11 H11 120.8
F1 C12 C13 118.89(10)
F1 C12 C11 118.13(10)
C13 C12 C11 122.98(10)
C12 C13 C14 117.86(10)
C12 C13 H13 121.1
C14 C13 H13 121.1
C13 C14 C9 121.40(10)
C13 C14 H14 119.3
C9 C14 H14 119.3

loop_
_geom_bond_atom_site_label_1
_geom_bond_atom_site_label_2
_geom_bond_distance
F1 C12 1.3617(13)
N1 C8 1.3198(14)
N1 C1 1.3676(14)
N2 C7 1.3078(15)
N2 C6 1.3703(14)
C1 C2 1.4138(16)
C1 C6 1.4171(16)
C2 C3 1.3676(16)
C2 H2 0.9500
C3 C4 1.4131(17)
C3 H3 0.9500
C4 C5 1.3656(16)
C4 H4 0.9500
C5 C6 1.4095(16)
C5 H5 0.9500
C7 C8 1.4325(15)
C7 H7 0.9500
C8 C9 1.4792(16)
C9 C14 1.3966(15)
C9 C10 1.3969(15)
C10 C11 1.3864(16)
C10 H10 0.9500
C11 C12 1.3787(17)
C11 H11 0.9500
C12 C13 1.3764(16)
C13 C14 1.3835(15)
C13 H13 0.9500
C14 H14 0.9500

loop_
_geom_torsion_atom_site_label_1
_geom_torsion_atom_site_label_2
_geom_torsion_atom_site_label_3
_geom_torsion_atom_site_label_4
_geom_torsion
C8 N1 C1 C2 -179.57(9)
C8 N1 C1 C6 0.65(15)
N1 C1 C2 C3 -179.32(10)
C6 C1 C2 C3 0.47(16)
C1 C2 C3 C4 0.10(17)
C2 C3 C4 C5 -0.63(17)
C3 C4 C5 C6 0.56(17)
C7 N2 C6 C5 -179.90(10)
C7 N2 C6 C1 0.90(15)
C4 C5 C6 N2 -179.19(10)
C4 C5 C6 C1 0.02(16)
N1 C1 C6 N2 -1.55(16)
C2 C1 C6 N2 178.67(9)
N1 C1 C6 C5 179.25(9)
C2 C1 C6 C5 -0.53(15)
C6 N2 C7 C8 0.53(16)
C1 N1 C8 C7 0.76(15)
C1 N1 C8 C9 179.40(9)
N2 C7 C8 N1 -1.44(17)
N2 C7 C8 C9 179.95(10)
N1 C8 C9 C14 -21.66(15)
C7 C8 C9 C14 156.99(10)
N1 C8 C9 C10 157.91(10)
C7 C8 C9 C10 -23.44(16)
C14 C9 C10 C11 -0.46(16)
C8 C9 C10 C11 179.97(10)
C9 C10 C11 C12 -0.40(16)
C10 C11 C12 F1 -179.66(10)
C10 C11 C12 C13 0.72(17)
F1 C12 C13 C14 -179.76(9)
C11 C12 C13 C14 -0.15(18)
C12 C13 C14 C9 -0.76(16)
C10 C9 C14 C13 1.06(16)
C8 C9 C14 C13 -179.36(9)

loop_
_cod_related_entry_id
_cod_related_entry_database
_cod_related_entry_code
1 ChemSpider 645182
